data_7708196
loop_
_publ_author_name
'Vr\'ana, Jan'
'N\<emec, Vlastimil'
'Samsonov, Maksim Andreevich'
'R\%u\<zi\<cka, Ale\<s'

_publ_section_title
;
 On the edge of the steric repulsion and reactivity of bulky anilines; a
 case study of chloro(imino)phosphine synthesis
;
_journal_name_full 'Dalton Transactions'
_journal_paper_doi 10.1039/D1DT02445K
_journal_year 2021
_chemical_formula_sum 'C39 H45 N Si2'
_chemical_formula_weight 583.94
_space_group_crystal_system triclinic
_space_group_IT_number 2
_space_group_name_Hall '-P 1'
_space_group_name_H-M_alt 'P -1'
_atom_sites_solution_hydrogens geom
_audit_creation_method SHELXL-2013
_audit_update_record
;
2021-06-02 deposited with the CCDC.	2021-09-03 downloaded from the CCDC.
;
_cell_angle_alpha 78.955(2)
_cell_angle_beta 84.572(2)
_cell_angle_gamma 69.270(2)
_cell_formula_units_Z 2
_cell_length_a 9.3294(5)
_cell_length_b 10.4494(6)
_cell_length_c 18.6129(10)
_cell_measurement_reflns_used 18789
_cell_measurement_temperature 150(2)
_cell_measurement_theta_max 27.5
_cell_measurement_theta_min 1
_cell_volume 1664.89(16)
_computing_cell_refinement 'APEX3 v2016.9-0 (Bruker AXS)'
_computing_data_collection 'Bruker Instrument Service vV6.2.3'
_computing_data_reduction 'SAINT V8.37A (Bruker AXS Inc., 2015)'
_computing_molecular_graphics 'Bruker SHELXTL'
_computing_publication_material 'Bruker SHELXTL'
_computing_structure_refinement 'SHELXL-2017/1 (Sheldrick, 2017)'
_computing_structure_solution 'XT, VERSION 2014/5'
_diffrn_ambient_temperature 150(2)
_diffrn_detector_area_resol_mean 10.4167
_diffrn_measured_fraction_theta_full 0.955
_diffrn_measured_fraction_theta_max 0.943
_diffrn_measurement_device_type 'Bruker D8 - Venture'
_diffrn_measurement_method '\f and \w scans to fill the Ewald sphere'
_diffrn_radiation_type CuK\a
_diffrn_radiation_wavelength 1.54178
_diffrn_reflns_av_R_equivalents 0.0871
_diffrn_reflns_av_unetI/netI 0.0870
_diffrn_reflns_Laue_measured_fraction_full 0.955
_diffrn_reflns_Laue_measured_fraction_max 0.943
_diffrn_reflns_limit_h_max 11
_diffrn_reflns_limit_h_min -11
_diffrn_reflns_limit_k_max 11
_diffrn_reflns_limit_k_min -12
_diffrn_reflns_limit_l_max 22
_diffrn_reflns_limit_l_min -23
_diffrn_reflns_number 18789
_diffrn_reflns_point_group_measured_fraction_full 0.955
_diffrn_reflns_point_group_measured_fraction_max 0.943
_diffrn_reflns_theta_full 67.679
_diffrn_reflns_theta_max 72.492
_diffrn_reflns_theta_min 2.420
_diffrn_source 'sealed X-ray tube'
_exptl_absorpt_coefficient_mu 1.159
_exptl_absorpt_correction_T_max 0.7536
_exptl_absorpt_correction_T_min 0.3518
_exptl_absorpt_correction_type multi-scan
_exptl_absorpt_process_details
;
SADABS-2016/2 - Bruker AXS area detector
scaling and absorption correction
;
_exptl_crystal_colour colourless
_exptl_crystal_density_diffrn 1.165
_exptl_crystal_description needle
_exptl_crystal_F_000 628
_exptl_crystal_size_max 0.563
_exptl_crystal_size_mid 0.122
_exptl_crystal_size_min 0.102
_refine_diff_density_max 1.013
_refine_diff_density_min -0.549
_refine_diff_density_rms 0.138
_refine_ls_extinction_coef 0.0105(12)
_refine_ls_extinction_expression Fc^*^=kFc[1+0.001xFc^2^\l^3^/sin(2\q)]^-1/4^
_refine_ls_extinction_method SHELXL
_refine_ls_goodness_of_fit_ref 1.121
_refine_ls_hydrogen_treatment constr
_refine_ls_matrix_type full
_refine_ls_number_parameters 387
_refine_ls_number_reflns 6207
_refine_ls_number_restraints 0
_refine_ls_restrained_S_all 1.121
_refine_ls_R_factor_all 0.1455
_refine_ls_R_factor_gt 0.1341
_refine_ls_shift/su_max 0.005
_refine_ls_shift/su_mean 0.000
_refine_ls_structure_factor_coef Fsqd
_refine_ls_weighting_details 'w=1/[\s^2^(Fo^2^)+(0.0437P)^2^+28.5468P] where P=(Fo^2^+2Fc^2^)/3'
_refine_ls_weighting_scheme calc
_refine_ls_wR_factor_gt 0.3657
_refine_ls_wR_factor_ref 0.3715
_reflns_Friedel_coverage 0.000
_reflns_number_gt 5223
_reflns_number_total 6207
_reflns_threshold_expression 'I > 2\s(I)'
_cod_data_source_file d1dt02445k2.cif
_cod_data_source_block jvr170926Si1a
_cod_database_code 7708196
_shelx_space_group_comment
;
The symmetry employed for this shelxl refinement is uniquely defined
by the following loop, which should always be used as a source of
symmetry information in preference to the above space-group names.
They are only intended as comments.
;
_exptl_absorpt_special_details
;
The ratio of minimum to maximum
apparent transmission was 0.896
;
_shelxl_version_number 2013-4

loop_
_space_group_symop_operation_xyz
'x, y, z'
'-x, -y, -z'

loop_
_atom_site_label
_atom_site_type_symbol
_atom_site_fract_x
_atom_site_fract_y
_atom_site_fract_z
_atom_site_U_iso_or_equiv
_atom_site_adp_type
_atom_site_occupancy
_atom_site_site_symmetry_order
_atom_site_calc_flag
_atom_site_refinement_flags_posn
_atom_site_refinement_flags_adp
_atom_site_refinement_flags_occupancy
_atom_site_disorder_assembly
_atom_site_disorder_group
Si1 Si 0.1409(2) 0.2015(2) 0.76911(12) 0.0224(6) Uani 1 1 d . . . . .
N1 N 0.2859(7) 0.2635(6) 0.7852(3) 0.0203(13) Uani 1 1 d . . . . .
C1 C 0.3009(8) 0.3889(7) 0.7414(4) 0.0165(14) Uani 1 1 d . . . . .
Si2 Si 0.4236(3) 0.1800(2) 0.85230(12) 0.0267(6) Uani 1 1 d . . . . .
C2 C 0.2382(8) 0.5178(8) 0.7673(4) 0.0199(15) Uani 1 1 d . . . . .
C3 C 0.2705(9) 0.6324(8) 0.7288(4) 0.0239(16) Uani 1 1 d . . . . .
H3 H 0.2278 0.7181 0.7464 0.029 Uiso 1 1 calc R U . . .
C4 C 0.3620(9) 0.6273(8) 0.6660(4) 0.0219(16) Uani 1 1 d . . . . .
C5 C 0.4208(9) 0.5015(8) 0.6399(4) 0.0214(15) Uani 1 1 d . . . . .
H5 H 0.4843 0.4962 0.5968 0.026 Uiso 1 1 calc R U . . .
C6 C 0.3894(8) 0.3832(8) 0.6751(4) 0.0196(15) Uani 1 1 d . . . . .
C7 C 0.1362(8) 0.5309(8) 0.8369(4) 0.0209(15) Uani 1 1 d . . . . .
H7 H 0.1672 0.4364 0.8677 0.025 Uiso 1 1 calc R U . . .
C9 C -0.1259(9) 0.5244(8) 0.8748(5) 0.0265(17) Uani 1 1 d . . . . .
H9 H -0.0827 0.4680 0.9193 0.032 Uiso 1 1 calc R U . . .
C8 C -0.0330(9) 0.5704(8) 0.8210(4) 0.0225(16) Uani 1 1 d . . . . .
C10 C -0.2830(10) 0.5609(10) 0.8638(5) 0.036(2) Uani 1 1 d . . . . .
H10 H -0.3450 0.5286 0.9011 0.043 Uiso 1 1 calc R U . . .
C11 C -0.3489(10) 0.6421(11) 0.8005(5) 0.038(2) Uani 1 1 d . . . . .
H11 H -0.4548 0.6648 0.7927 0.046 Uiso 1 1 calc R U . . .
C13 C -0.1007(9) 0.6543(9) 0.7578(4) 0.0271(17) Uani 1 1 d . . . . .
H13 H -0.0393 0.6877 0.7207 0.032 Uiso 1 1 calc R U . . .
C12 C -0.2545(10) 0.6907(11) 0.7474(6) 0.040(2) Uani 1 1 d . . . . .
H12 H -0.2979 0.7498 0.7036 0.048 Uiso 1 1 calc R U . . .
C14 C 0.1628(9) 0.6271(8) 0.8827(4) 0.0237(16) Uani 1 1 d . . . . .
C15 C 0.0431(10) 0.7406(9) 0.9030(5) 0.0297(18) Uani 1 1 d . . . . .
H15 H -0.0571 0.7627 0.8861 0.036 Uiso 1 1 calc R U . . .
C16 C 0.0697(11) 0.8213(10) 0.9479(5) 0.036(2) Uani 1 1 d . . . . .
H16 H -0.0124 0.8986 0.9611 0.043 Uiso 1 1 calc R U . . .
C20 C 0.4460(8) 0.2520(7) 0.6412(4) 0.0194(15) Uani 1 1 d . . . . .
H20 H 0.4274 0.1772 0.6792 0.023 Uiso 1 1 calc R U . . .
C19 C 0.3056(9) 0.5992(9) 0.9087(5) 0.0302(19) Uani 1 1 d . . . . .
H19 H 0.3886 0.5223 0.8956 0.036 Uiso 1 1 calc R U . . .
C18 C 0.3323(11) 0.6800(11) 0.9536(5) 0.037(2) Uani 1 1 d . . . . .
H18 H 0.4326 0.6583 0.9704 0.045 Uiso 1 1 calc R U . . .
C17 C 0.2153(11) 0.7899(10) 0.9737(5) 0.036(2) Uani 1 1 d . . . . .
H17 H 0.2329 0.8446 1.0049 0.043 Uiso 1 1 calc R U . . .
C21 C 0.3533(9) 0.2634(9) 0.5735(4) 0.0250(17) Uani 1 1 d . . . . .
C22 C 0.3634(9) 0.1392(9) 0.5523(4) 0.0264(17) Uani 1 1 d . . . . .
H22 H 0.4257 0.0533 0.5789 0.032 Uiso 1 1 calc R U . . .
C23 C 0.2829(11) 0.1395(12) 0.4924(5) 0.039(2) Uani 1 1 d . . . . .
H23 H 0.2904 0.0546 0.4783 0.046 Uiso 1 1 calc R U . . .
C24 C 0.1928(10) 0.2643(12) 0.4541(5) 0.039(2) Uani 1 1 d . . . . .
H24 H 0.1362 0.2653 0.4141 0.047 Uiso 1 1 calc R U . . .
C25 C 0.1839(11) 0.3897(12) 0.4737(5) 0.041(2) Uani 1 1 d . . . . .
H25 H 0.1249 0.4756 0.4459 0.050 Uiso 1 1 calc R U . . .
C26 C 0.2622(10) 0.3874(10) 0.5342(5) 0.0318(19) Uani 1 1 d . . . . .
H26 H 0.2530 0.4723 0.5487 0.038 Uiso 1 1 calc R U . . .
C27 C 0.6158(9) 0.1990(8) 0.6203(4) 0.0215(16) Uani 1 1 d . . . . .
C28 C 0.7130(10) 0.0825(8) 0.6630(5) 0.0281(17) Uani 1 1 d . . . . .
H28 H 0.6725 0.0394 0.7057 0.034 Uiso 1 1 calc R U . . .
C29 C 0.8678(10) 0.0269(10) 0.6450(5) 0.037(2) Uani 1 1 d . . . . .
H29 H 0.9315 -0.0534 0.6752 0.045 Uiso 1 1 calc R U . . .
C30 C 0.9294(10) 0.0876(10) 0.5838(6) 0.039(2) Uani 1 1 d . . . . .
H30 H 1.0353 0.0501 0.5712 0.047 Uiso 1 1 calc R U . . .
C31 C 0.8337(10) 0.2050(10) 0.5407(5) 0.034(2) Uani 1 1 d . . . . .
H31 H 0.8742 0.2489 0.4983 0.041 Uiso 1 1 calc R U . . .
C33 C 0.4000(10) 0.7525(8) 0.6262(5) 0.0292(18) Uani 1 1 d . . . . .
H33A H 0.4868 0.7227 0.5919 0.044 Uiso 1 1 calc R U . . .
H33B H 0.4271 0.7976 0.6619 0.044 Uiso 1 1 calc R U . . .
H33C H 0.3108 0.8183 0.5992 0.044 Uiso 1 1 calc R U . . .
C34 C 0.0081(10) 0.3279(10) 0.7001(5) 0.035(2) Uani 1 1 d . . . . .
H34A H 0.0672 0.3610 0.6591 0.052 Uiso 1 1 calc R U . . .
H34B H -0.0591 0.4066 0.7224 0.052 Uiso 1 1 calc R U . . .
H34C H -0.0542 0.2829 0.6821 0.052 Uiso 1 1 calc R U . . .
C35 C 0.2191(11) 0.0311(9) 0.7366(6) 0.036(2) Uani 1 1 d . . . . .
H35A H 0.1433 -0.0158 0.7465 0.055 Uiso 1 1 calc R U . . .
H35B H 0.3133 -0.0269 0.7623 0.055 Uiso 1 1 calc R U . . .
H35C H 0.2419 0.0464 0.6838 0.055 Uiso 1 1 calc R U . . .
C36 C 0.0354(11) 0.1673(10) 0.8572(5) 0.038(2) Uani 1 1 d . . . . .
H36A H -0.0192 0.2551 0.8748 0.057 Uiso 1 1 calc R U . . .
H36B H 0.1085 0.1045 0.8937 0.057 Uiso 1 1 calc R U . . .
H36C H -0.0385 0.1246 0.8491 0.057 Uiso 1 1 calc R U . . .
C37 C 0.4956(12) -0.0125(9) 0.8561(5) 0.041(2) Uani 1 1 d . . . . .
H37A H 0.4141 -0.0493 0.8758 0.061 Uiso 1 1 calc R U . . .
H37B H 0.5841 -0.0553 0.8878 0.061 Uiso 1 1 calc R U . . .
H37C H 0.5262 -0.0337 0.8067 0.061 Uiso 1 1 calc R U . . .
C38 C 0.5887(10) 0.2431(11) 0.8315(5) 0.035(2) Uani 1 1 d . . . . .
H38A H 0.6420 0.2132 0.7864 0.053 Uiso 1 1 calc R U . . .
H38B H 0.6597 0.2045 0.8721 0.053 Uiso 1 1 calc R U . . .
H38C H 0.5513 0.3447 0.8250 0.053 Uiso 1 1 calc R U . . .
C39 C 0.3507(12) 0.2086(11) 0.9479(5) 0.042(2) Uani 1 1 d . . . . .
H39A H 0.3348 0.3045 0.9526 0.062 Uiso 1 1 calc R U . . .
H39B H 0.4260 0.1446 0.9833 0.062 Uiso 1 1 calc R U . . .
H39C H 0.2534 0.1915 0.9575 0.062 Uiso 1 1 calc R U . . .
C32 C 0.6809(10) 0.2575(9) 0.5591(4) 0.0279(18) Uani 1 1 d . . . . .
H32 H 0.6173 0.3372 0.5286 0.034 Uiso 1 1 calc R U . . .

loop_
_atom_site_aniso_label
_atom_site_aniso_U_11
_atom_site_aniso_U_22
_atom_site_aniso_U_33
_atom_site_aniso_U_23
_atom_site_aniso_U_13
_atom_site_aniso_U_12
Si1 0.0224(11) 0.0222(11) 0.0260(11) -0.0091(8) 0.0057(8) -0.0107(8)
N1 0.025(3) 0.022(3) 0.017(3) -0.004(2) 0.005(2) -0.013(3)
C1 0.011(3) 0.022(4) 0.018(3) -0.005(3) 0.000(3) -0.006(3)
Si2 0.0294(12) 0.0284(12) 0.0203(11) -0.0035(8) -0.0010(8) -0.0078(9)
C2 0.014(3) 0.024(4) 0.023(4) -0.008(3) 0.006(3) -0.008(3)
C3 0.023(4) 0.024(4) 0.029(4) -0.015(3) 0.006(3) -0.009(3)
C4 0.021(4) 0.022(4) 0.024(4) -0.007(3) 0.005(3) -0.010(3)
C5 0.022(4) 0.022(4) 0.022(4) -0.009(3) 0.007(3) -0.009(3)
C6 0.015(3) 0.021(4) 0.021(4) -0.008(3) 0.003(3) -0.005(3)
C7 0.018(4) 0.022(4) 0.023(4) -0.009(3) 0.007(3) -0.007(3)
C9 0.025(4) 0.024(4) 0.029(4) -0.008(3) 0.004(3) -0.006(3)
C8 0.020(4) 0.026(4) 0.025(4) -0.015(3) 0.006(3) -0.007(3)
C10 0.023(4) 0.044(5) 0.043(5) -0.011(4) 0.012(4) -0.015(4)
C11 0.021(4) 0.053(6) 0.049(6) -0.026(5) 0.007(4) -0.016(4)
C13 0.023(4) 0.030(4) 0.029(4) -0.012(3) 0.007(3) -0.009(3)
C12 0.026(5) 0.050(6) 0.040(5) -0.009(4) 0.004(4) -0.010(4)
C14 0.027(4) 0.029(4) 0.018(4) -0.008(3) 0.006(3) -0.012(3)
C15 0.027(4) 0.032(4) 0.031(4) -0.015(4) 0.009(3) -0.008(4)
C16 0.040(5) 0.033(5) 0.035(5) -0.019(4) 0.013(4) -0.011(4)
C20 0.021(4) 0.012(3) 0.022(4) -0.005(3) 0.004(3) -0.002(3)
C19 0.023(4) 0.036(5) 0.037(5) -0.020(4) 0.005(3) -0.011(4)
C18 0.035(5) 0.053(6) 0.033(5) -0.017(4) -0.002(4) -0.021(4)
C17 0.051(6) 0.043(5) 0.030(4) -0.019(4) 0.009(4) -0.031(5)
C21 0.020(4) 0.034(4) 0.023(4) -0.015(3) 0.013(3) -0.009(3)
C22 0.027(4) 0.032(4) 0.026(4) -0.012(3) 0.005(3) -0.015(3)
C23 0.037(5) 0.064(7) 0.031(5) -0.025(5) 0.013(4) -0.033(5)
C24 0.027(4) 0.076(7) 0.025(4) -0.020(5) 0.010(4) -0.028(5)
C25 0.031(5) 0.063(7) 0.025(4) -0.004(4) -0.001(4) -0.011(5)
C26 0.026(4) 0.040(5) 0.029(4) -0.011(4) 0.002(3) -0.008(4)
C27 0.026(4) 0.021(4) 0.021(4) -0.013(3) 0.005(3) -0.009(3)
C28 0.033(4) 0.024(4) 0.027(4) -0.007(3) 0.000(3) -0.009(3)
C29 0.028(4) 0.038(5) 0.044(5) -0.011(4) -0.009(4) -0.005(4)
C30 0.022(4) 0.045(6) 0.057(6) -0.029(5) 0.011(4) -0.013(4)
C31 0.027(4) 0.042(5) 0.036(5) -0.016(4) 0.013(4) -0.014(4)
C33 0.040(5) 0.023(4) 0.030(4) -0.011(3) 0.011(4) -0.018(4)
C34 0.035(5) 0.041(5) 0.037(5) -0.014(4) -0.004(4) -0.018(4)
C35 0.036(5) 0.032(5) 0.051(6) -0.020(4) 0.007(4) -0.017(4)
C36 0.039(5) 0.044(5) 0.041(5) -0.015(4) 0.017(4) -0.026(4)
C37 0.055(6) 0.026(5) 0.030(5) 0.005(4) -0.001(4) -0.004(4)
C38 0.026(4) 0.050(6) 0.032(4) -0.010(4) -0.004(3) -0.014(4)
C39 0.050(6) 0.056(6) 0.018(4) -0.008(4) -0.001(4) -0.016(5)
C32 0.032(4) 0.027(4) 0.022(4) -0.007(3) 0.005(3) -0.005(3)

loop_
_atom_type_symbol
_atom_type_description
_atom_type_scat_dispersion_real
_atom_type_scat_dispersion_imag
_atom_type_scat_source
C C 0.0181 0.0091 'International Tables Vol C Tables 4.2.6.8 and 6.1.1.4'
H H 0.0000 0.0000 'International Tables Vol C Tables 4.2.6.8 and 6.1.1.4'
N N 0.0311 0.0180 'International Tables Vol C Tables 4.2.6.8 and 6.1.1.4'
Si Si 0.2541 0.3302 'International Tables Vol C Tables 4.2.6.8 and 6.1.1.4'

loop_
_geom_angle_atom_site_label_1
_geom_angle_atom_site_label_2
_geom_angle_atom_site_label_3
_geom_angle
_geom_angle_site_symmetry_1
_geom_angle_site_symmetry_3
_geom_angle_publ_flag
N1 Si1 C34 110.5(4) . . ?
N1 Si1 C35 112.7(4) . . ?
C34 Si1 C35 108.4(4) . . ?
N1 Si1 C36 109.5(4) . . ?
C34 Si1 C36 110.9(5) . . ?
C35 Si1 C36 104.9(4) . . ?
C1 N1 Si2 114.7(5) . . ?
C1 N1 Si1 121.3(5) . . ?
Si2 N1 Si1 124.0(4) . . ?
C6 C1 C2 118.8(7) . . ?
C6 C1 N1 120.5(6) . . ?
C2 C1 N1 120.5(6) . . ?
N1 Si2 C38 109.8(4) . . ?
N1 Si2 C37 111.1(4) . . ?
C38 Si2 C37 108.7(5) . . ?
N1 Si2 C39 114.0(4) . . ?
C38 Si2 C39 107.4(4) . . ?
C37 Si2 C39 105.6(4) . . ?
C3 C2 C1 119.2(6) . . ?
C3 C2 C7 120.0(6) . . ?
C1 C2 C7 120.8(6) . . ?
C4 C3 C2 122.8(7) . . ?
C4 C3 H3 118.6 . . ?
C2 C3 H3 118.6 . . ?
C3 C4 C5 117.8(7) . . ?
C3 C4 C33 121.9(7) . . ?
C5 C4 C33 120.3(7) . . ?
C4 C5 C6 122.2(7) . . ?
C4 C5 H5 118.9 . . ?
C6 C5 H5 118.9 . . ?
C5 C6 C1 119.0(7) . . ?
C5 C6 C20 120.1(6) . . ?
C1 C6 C20 120.9(6) . . ?
C8 C7 C14 112.1(6) . . ?
C8 C7 C2 112.3(6) . . ?
C14 C7 C2 112.7(6) . . ?
C8 C7 H7 106.4 . . ?
C14 C7 H7 106.4 . . ?
C2 C7 H7 106.4 . . ?
C8 C9 C10 120.3(8) . . ?
C8 C9 H9 119.9 . . ?
C10 C9 H9 119.9 . . ?
C13 C8 C9 118.0(7) . . ?
C13 C8 C7 123.9(7) . . ?
C9 C8 C7 118.0(7) . . ?
C11 C10 C9 121.3(8) . . ?
C11 C10 H10 119.3 . . ?
C9 C10 H10 119.3 . . ?
C10 C11 C12 117.7(8) . . ?
C10 C11 H11 121.1 . . ?
C12 C11 H11 121.1 . . ?
C12 C13 C8 121.6(8) . . ?
C12 C13 H13 119.2 . . ?
C8 C13 H13 119.2 . . ?
C13 C12 C11 121.0(9) . . ?
C13 C12 H12 119.5 . . ?
C11 C12 H12 119.5 . . ?
C19 C14 C15 117.6(7) . . ?
C19 C14 C7 120.4(7) . . ?
C15 C14 C7 121.9(7) . . ?
C16 C15 C14 120.4(8) . . ?
C16 C15 H15 119.8 . . ?
C14 C15 H15 119.8 . . ?
C15 C16 C17 120.6(8) . . ?
C15 C16 H16 119.7 . . ?
C17 C16 H16 119.7 . . ?
C6 C20 C27 116.2(6) . . ?
C6 C20 C21 112.9(6) . . ?
C27 C20 C21 108.3(6) . . ?
C6 C20 H20 106.2 . . ?
C27 C20 H20 106.2 . . ?
C21 C20 H20 106.2 . . ?
C14 C19 C18 121.9(8) . . ?
C14 C19 H19 119.0 . . ?
C18 C19 H19 119.0 . . ?
C17 C18 C19 120.3(9) . . ?
C17 C18 H18 119.9 . . ?
C19 C18 H18 119.9 . . ?
C18 C17 C16 119.1(8) . . ?
C18 C17 H17 120.4 . . ?
C16 C17 H17 120.4 . . ?
C26 C21 C22 118.8(8) . . ?
C26 C21 C20 124.2(7) . . ?
C22 C21 C20 117.0(7) . . ?
C21 C22 C23 120.9(9) . . ?
C21 C22 H22 119.6 . . ?
C23 C22 H22 119.6 . . ?
C24 C23 C22 119.2(9) . . ?
C24 C23 H23 120.4 . . ?
C22 C23 H23 120.4 . . ?
C23 C24 C25 120.6(9) . . ?
C23 C24 H24 119.7 . . ?
C25 C24 H24 119.7 . . ?
C26 C25 C24 119.4(10) . . ?
C26 C25 H25 120.3 . . ?
C24 C25 H25 120.3 . . ?
C21 C26 C25 121.1(9) . . ?
C21 C26 H26 119.5 . . ?
C25 C26 H26 119.5 . . ?
C32 C27 C28 116.6(7) . . ?
C32 C27 C20 124.0(7) . . ?
C28 C27 C20 119.4(7) . . ?
C27 C28 C29 121.7(8) . . ?
C27 C28 H28 119.1 . . ?
C29 C28 H28 119.1 . . ?
C30 C29 C28 120.3(9) . . ?
C30 C29 H29 119.9 . . ?
C28 C29 H29 119.9 . . ?
C29 C30 C31 118.7(8) . . ?
C29 C30 H30 120.7 . . ?
C31 C30 H30 120.7 . . ?
C32 C31 C30 120.1(8) . . ?
C32 C31 H31 120.0 . . ?
C30 C31 H31 120.0 . . ?
C4 C33 H33A 109.5 . . ?
C4 C33 H33B 109.5 . . ?
H33A C33 H33B 109.5 . . ?
C4 C33 H33C 109.5 . . ?
H33A C33 H33C 109.5 . . ?
H33B C33 H33C 109.5 . . ?
Si1 C34 H34A 109.5 . . ?
Si1 C34 H34B 109.5 . . ?
H34A C34 H34B 109.5 . . ?
Si1 C34 H34C 109.5 . . ?
H34A C34 H34C 109.5 . . ?
H34B C34 H34C 109.5 . . ?
Si1 C35 H35A 109.5 . . ?
Si1 C35 H35B 109.5 . . ?
H35A C35 H35B 109.5 . . ?
Si1 C35 H35C 109.5 . . ?
H35A C35 H35C 109.5 . . ?
H35B C35 H35C 109.5 . . ?
Si1 C36 H36A 109.5 . . ?
Si1 C36 H36B 109.5 . . ?
H36A C36 H36B 109.5 . . ?
Si1 C36 H36C 109.5 . . ?
H36A C36 H36C 109.5 . . ?
H36B C36 H36C 109.5 . . ?
Si2 C37 H37A 109.5 . . ?
Si2 C37 H37B 109.5 . . ?
H37A C37 H37B 109.5 . . ?
Si2 C37 H37C 109.5 . . ?
H37A C37 H37C 109.5 . . ?
H37B C37 H37C 109.5 . . ?
Si2 C38 H38A 109.5 . . ?
Si2 C38 H38B 109.5 . . ?
H38A C38 H38B 109.5 . . ?
Si2 C38 H38C 109.5 . . ?
H38A C38 H38C 109.5 . . ?
H38B C38 H38C 109.5 . . ?
Si2 C39 H39A 109.5 . . ?
Si2 C39 H39B 109.5 . . ?
H39A C39 H39B 109.5 . . ?
Si2 C39 H39C 109.5 . . ?
H39A C39 H39C 109.5 . . ?
H39B C39 H39C 109.5 . . ?
C31 C32 C27 122.6(8) . . ?
C31 C32 H32 118.7 . . ?
C27 C32 H32 118.7 . . ?

loop_
_geom_bond_atom_site_label_1
_geom_bond_atom_site_label_2
_geom_bond_distance
_geom_bond_site_symmetry_2
_geom_bond_publ_flag
Si1 N1 1.764(6) . ?
Si1 C34 1.850(10) . ?
Si1 C35 1.866(9) . ?
Si1 C36 1.871(9) . ?
N1 C1 1.449(9) . ?
N1 Si2 1.750(7) . ?
C1 C6 1.417(10) . ?
C1 C2 1.424(10) . ?
Si2 C38 1.861(9) . ?
Si2 C37 1.871(9) . ?
Si2 C39 1.884(9) . ?
C2 C3 1.387(11) . ?
C2 C7 1.531(9) . ?
C3 C4 1.378(10) . ?
C3 H3 0.9500 . ?
C4 C5 1.396(10) . ?
C4 C33 1.514(11) . ?
C5 C6 1.398(11) . ?
C5 H5 0.9500 . ?
C6 C20 1.521(10) . ?
C7 C8 1.527(10) . ?
C7 C14 1.530(10) . ?
C7 H7 1.0000 . ?
C9 C8 1.390(11) . ?
C9 C10 1.403(12) . ?
C9 H9 0.9500 . ?
C8 C13 1.380(12) . ?
C10 C11 1.368(14) . ?
C10 H10 0.9500 . ?
C11 C12 1.403(13) . ?
C11 H11 0.9500 . ?
C13 C12 1.371(12) . ?
C13 H13 0.9500 . ?
C12 H12 0.9500 . ?
C14 C19 1.374(12) . ?
C14 C15 1.397(11) . ?
C15 C16 1.388(12) . ?
C15 H15 0.9500 . ?
C16 C17 1.389(14) . ?
C16 H16 0.9500 . ?
C20 C27 1.521(10) . ?
C20 C21 1.558(11) . ?
C20 H20 1.0000 . ?
C19 C18 1.390(12) . ?
C19 H19 0.9500 . ?
C18 C17 1.360(14) . ?
C18 H18 0.9500 . ?
C17 H17 0.9500 . ?
C21 C26 1.382(12) . ?
C21 C22 1.397(11) . ?
C22 C23 1.402(12) . ?
C22 H22 0.9500 . ?
C23 C24 1.377(15) . ?
C23 H23 0.9500 . ?
C24 C25 1.398(15) . ?
C24 H24 0.9500 . ?
C25 C26 1.391(13) . ?
C25 H25 0.9500 . ?
C26 H26 0.9500 . ?
C27 C32 1.380(11) . ?
C27 C28 1.386(11) . ?
C28 C29 1.387(12) . ?
C28 H28 0.9500 . ?
C29 C30 1.374(14) . ?
C29 H29 0.9500 . ?
C30 C31 1.389(14) . ?
C30 H30 0.9500 . ?
C31 C32 1.369(11) . ?
C31 H31 0.9500 . ?
C33 H33A 0.9800 . ?
C33 H33B 0.9800 . ?
C33 H33C 0.9800 . ?
C34 H34A 0.9800 . ?
C34 H34B 0.9800 . ?
C34 H34C 0.9800 . ?
C35 H35A 0.9800 . ?
C35 H35B 0.9800 . ?
C35 H35C 0.9800 . ?
C36 H36A 0.9800 . ?
C36 H36B 0.9800 . ?
C36 H36C 0.9800 . ?
C37 H37A 0.9800 . ?
C37 H37B 0.9800 . ?
C37 H37C 0.9800 . ?
C38 H38A 0.9800 . ?
C38 H38B 0.9800 . ?
C38 H38C 0.9800 . ?
C39 H39A 0.9800 . ?
C39 H39B 0.9800 . ?
C39 H39C 0.9800 . ?
C32 H32 0.9500 . ?
